data_2006868
loop_
_publ_author_name
'Boehlow, Todd'
'De la Cruz,  Antonette'
'Rath, Nigam P.'
'Spilling, Christopher D.'

_publ_section_title
;Dimethyl
 (+-)-(1<i>S</i>*,2<i>R</i>*,3<i>S</i>*)-[3-phenyl-1-(<i>N</i>-phenylcarbamoyloxy)-2,3-epoxypropyl]phosphonate
;
_journal_issue 12
_journal_name_full 'Acta Crystallographica Section C'
_journal_page_first 1947
_journal_page_last 1949
_journal_paper_doi 10.1107/S0108270197010408
_journal_volume 53
_journal_year 1997
_chemical_formula_sum 'C18 H20 N O6 P'
_chemical_formula_weight 377.32
_chemical_name_systematic
;
 ?
;
_space_group_IT_number 14
_symmetry_cell_setting monoclinic
_symmetry_space_group_name_Hall '-P 2ybc'
_symmetry_space_group_name_H-M 'P 1 21/c 1'
_audit_creation_method SHELXL
_cell_angle_alpha 90.00
_cell_angle_beta 108.3840(10)
_cell_angle_gamma 90.00
_cell_formula_units_Z 4
_cell_length_a 11.84790(10)
_cell_length_b 9.4494(2)
_cell_length_c 17.8596(3)
_cell_measurement_reflns_used 5216
_cell_measurement_temperature 193(2)
_cell_measurement_theta_max 22.0
_cell_measurement_theta_min 2.0
_cell_volume 1897.44(5)
_computing_cell_refinement 'SAINT (Siemens, 1995)'
_computing_data_collection 'SMART (Siemens, 1995)'
_computing_data_reduction SAINT
_computing_molecular_graphics 'SHELXTL-Plus (Sheldrick, 1995)'
_computing_publication_material SHELXTL-Plus
_computing_structure_refinement 'SHELXL93 (Sheldrick, 1993)'
_computing_structure_solution 'SHELXS86 (Sheldrick, 1990)'
_diffrn_ambient_temperature 193(2)
_diffrn_measurement_device 'Siemens CCD'
_diffrn_measurement_method '\w scans'
_diffrn_radiation_monochromator graphite
_diffrn_radiation_source 'fine-focus sealed tube'
_diffrn_radiation_type MoK\a
_diffrn_radiation_wavelength 0.71073
_diffrn_reflns_av_R_equivalents 0.0544
_diffrn_reflns_av_sigmaI/netI 0.0450
_diffrn_reflns_limit_h_max 12
_diffrn_reflns_limit_h_min -15
_diffrn_reflns_limit_k_max 12
_diffrn_reflns_limit_k_min -12
_diffrn_reflns_limit_l_max 23
_diffrn_reflns_limit_l_min -17
_diffrn_reflns_number 12185
_diffrn_reflns_theta_max 26.50
_diffrn_reflns_theta_min 1.81
_diffrn_standards_decay_% 0
_diffrn_standards_interval_time 485
_diffrn_standards_number 50
_exptl_absorpt_coefficient_mu 0.178
_exptl_absorpt_correction_type none
_exptl_crystal_colour colorless
_exptl_crystal_density_diffrn 1.321
_exptl_crystal_density_meas ?
_exptl_crystal_density_method none
_exptl_crystal_description rectangular
_exptl_crystal_F_000 792
_exptl_crystal_size_max 0.35
_exptl_crystal_size_mid 0.15
_exptl_crystal_size_min 0.10
_refine_diff_density_max 0.325
_refine_diff_density_min -0.274
_refine_ls_extinction_coef 0.0019(5)
_refine_ls_extinction_method SHELXL
_refine_ls_goodness_of_fit_all 1.147
_refine_ls_goodness_of_fit_obs 1.206
_refine_ls_matrix_type full
_refine_ls_number_parameters 264
_refine_ls_number_reflns 3878
_refine_ls_number_restraints 0
_refine_ls_restrained_S_all 1.180
_refine_ls_restrained_S_obs 1.206
_refine_ls_R_factor_all 0.0840
_refine_ls_R_factor_obs .0554
_refine_ls_shift/esd_max 0.001
_refine_ls_shift/esd_mean 0.000
_refine_ls_structure_factor_coef Fsqd
_refine_ls_weighting_details 'w = 1/[\s^2^(Fo^2^)+(0.0311P)^2^+1.6558P] where P=(Fo^2^+2Fc^2^)/3'
_refine_ls_weighting_scheme calc
_refine_ls_wR_factor_all 0.1286
_refine_ls_wR_factor_obs .1121
_reflns_number_observed 2917
_reflns_number_total 3924
_reflns_observed_criterion >2\s(I)
_cod_data_source_file pt1044.cif
_cod_data_source_block cds2196m
_cod_depositor_comments
;
The following automatic conversions were performed:
'_symmetry_cell_setting' value 'Monoclinic' changed to 'monoclinic'
according to '/home/saulius/struct/CIF-dictionaries/cif_core.dic'
dictionary named 'cif_core.dic' version 2.4.1 from 2010-06-29.

Automatic conversion script
Id: cif_fix_enum 1527 2010-12-29 10:47:43Z saulius 

The following automatic conversions were performed:

'_symmetry_cell_setting' value 'Monoclinic' changed to 'monoclinic'
according to /home/saulius/struct/CIF-dictionaries/cif_core.dic
dictionary named 'cif_core.dic' version 2.4.1 from 2010-06-29.

Automatic conversion script
Id: cif_fix_values 1715 2011-07-08 13:25:40Z adriana 

The following automatic conversions were performed:

'_exptl_crystal_density_meas' value 'no' was changed to '?' - the
value is perceived as not measured.

Automatic conversion script
Id: cif_fix_values 3008 2015-01-20 13:52:24Z robertas 

The following automatic conversions were performed:

'_refine_ls_weighting_scheme' value 'calc w =
1/[\s^2^(Fo^2^)+(0.0311P)^2^+1.6558P] where P=(Fo^2^+2Fc^2^)/3' was
changed to 'calc'. New tag '_refine_ls_weighting_details' was
created. The value of the new tag was set to 'w =
1/[\s^2^(Fo^2^)+(0.0311P)^2^+1.6558P] where P=(Fo^2^+2Fc^2^)/3'.

Automatic conversion script
Id: cif_fix_values 3143 2015-03-26 13:38:13Z robertas 
;
_cod_original_sg_symbol_H-M 'P 21/c'
_cod_database_code 2006868

loop_
_symmetry_equiv_pos_as_xyz
'x, y, z'
'-x, y+1/2, -z+1/2'
'-x, -y, -z'
'x, -y-1/2, z-1/2'

loop_
_atom_site_aniso_label
_atom_site_aniso_U_11
_atom_site_aniso_U_22
_atom_site_aniso_U_33
_atom_site_aniso_U_12
_atom_site_aniso_U_13
_atom_site_aniso_U_23
P1 .0408(4) .0226(3) .0250(3) .0036(3) .0091(3) -.0018(3)
O1 .0380(9) .0199(8) .0292(9) -.0008(7) .0045(7) -.0009(7)
O2 .0411(11) .0300(10) .0484(12) .0076(8) .0032(9) -.0104(9)
O3 .0459(11) .0330(9) .0300(10) .0081(8) .0109(8) .0052(8)
O4 .0631(13) .0264(9) .0396(11) .0143(9) .0130(10) .0010(8)
O5 .0443(11) .0363(10) .0379(11) .0014(9) .0016(8) -.0099(9)
O6 .0538(12) .0439(11) .0385(11) .0048(10) .0213(9) .0087(9)
N1 .0403(13) .0228(11) .0318(12) .0048(10) .0058(9) -.0029(9)
C1 .0376(14) .0203(12) .0276(13) -.0010(10) .0081(10) -.0026(10)
C2 .0404(15) .0228(12) .0256(13) -.0008(11) .0056(11) .0008(10)
C3 .0388(15) .0251(13) .0328(14) .0001(11) .0098(11) -.0004(10)
C4 .0414(14) .0297(13) .0282(14) .0005(11) .0090(11) .0000(10)
C5 .049(2) .0304(14) .045(2) .0020(12) .0175(13) .0008(12)
C6 .048(2) .043(2) .053(2) -.0034(14) .0195(14) .0079(14)
C7 .043(2) .062(2) .048(2) .011(2) .0189(14) .011(2)
C8 .055(2) .043(2) .056(2) .0114(15) .023(2) .0013(14)
C9 .047(2) .0313(14) .046(2) .0010(13) .0162(13) -.0019(12)
C10 .047(2) .071(2) .086(3) -.005(2) -.004(2) -.010(2)
C11 .103(3) .111(4) .068(3) .026(3) .054(3) .046(3)
C12 .0318(13) .0244(12) .0313(14) -.0011(10) .0095(11) .0002(10)
C13 .0322(13) .0274(12) .0314(14) -.0077(11) .0061(10) .0005(10)
C14 .058(2) .0294(14) .038(2) .0019(13) .0048(14) -.0059(12)
C15 .073(2) .043(2) .035(2) -.005(2) .0034(15) -.0057(14)
C16 .046(2) .052(2) .040(2) -.0100(14) -.0039(13) .0116(14)
C17 .037(2) .051(2) .048(2) .0047(14) .0070(13) .0081(14)
C18 .0348(15) .043(2) .039(2) .0016(12) .0115(12) .0008(13)

loop_
_atom_site_label
_atom_site_fract_x
_atom_site_fract_y
_atom_site_fract_z
_atom_site_U_iso_or_equiv
_atom_site_thermal_displace_type
_atom_site_calc_flag
_atom_site_refinement_flags
_atom_site_occupancy
_atom_site_disorder_group
_atom_site_type_symbol
P1 .53623(6) .19558(7) .14162(4) .0298(2) Uani d . 1 . P
O1 .39192(15) .1968(2) -.00466(10) .0305(4) Uani d . 1 . O
O2 .2692(2) .3829(2) -.05248(12) .0424(5) Uani d . 1 . O
O3 .5356(2) .3597(2) -.06741(10) .0366(4) Uani d . 1 . O
O4 .5919(2) .0590(2) .13690(11) .0438(5) Uani d . 1 . O
O5 .6213(2) .3073(2) .19588(11) .0421(5) Uani d . 1 . O
O6 .4262(2) .1925(2) .17115(11) .0438(5) Uani d . 1 . O
N1 .2641(2) .1815(2) -.12499(13) .0329(5) Uani d . 1 . N
H1' .305(2) .112(3) -.1255(16) .035(8) Uiso d . 1 . H
C1 .4770(2) .2880(2) .04894(14) .0290(5) Uani d . 1 . C
H1 .439(2) .371(3) .0602(15) .031(7) Uiso d . 1 . H
C2 .5745(2) .3246(3) .01466(15) .0307(6) Uani d . 1 . C
H2 .634(2) .380(3) .0448(16) .035(7) Uiso d . 1 . H
C3 .6037(2) .2306(3) -.0413(2) .0326(6) Uani d . 1 . C
H3 .555(2) .148(3) -.0531(15) .027(7) Uiso d . 1 . H
C4 .7233(2) .2204(3) -.05084(15) .0335(6) Uani d . 1 . C
C5 .7950(3) .3374(3) -.0489(2) .0409(7) Uani d . 1 . C
H5 .7683(9) .427(3) -.0419(3) .049 Uiso calc R 1 . H
C6 .9060(3) .3205(3) -.0575(2) .0470(7) Uani d . 1 . C
H6 .9529(17) .398(3) -.0562(2) .056 Uiso calc R 1 . H
C7 .9465(3) .1867(3) -.0681(2) .0500(8) Uani d . 1 . C
H7 1.024(3) .1749(5) -.0743(3) .060 Uiso calc R 1 . H
C8 .8756(3) .0711(3) -.0697(2) .0502(8) Uani d . 1 . C
H8 .9032(10) -.021(3) -.0768(3) .060 Uiso calc R 1 . H
C9 .7649(3) .0872(3) -.0612(2) .0410(7) Uani d . 1 . C
H9 .7166(16) .006(3) -.0624(2) .049 Uiso calc R 1 . H
C10 .7479(3) .2971(4) .2195(2) .0741(12) Uani d . 1 . C
H10A .7800(8) .3708(18) .2502(8) .111 Uiso calc R 1 . H
H10B .7717(7) .2974(4) .1768(10) .111 Uiso calc R 1 . H
H10C .7711(6) .217(2) .2464(7) .111 Uiso calc R 1 . H
C11 .4296(4) .1194(5) .2425(2) .088(2) Uani d . 1 . C
H11A .3584(19) .1283(5) .2508(3) .132 Uiso calc R 1 . H
H11B .4873(16) .1572(11) .2837(11) .132 Uiso calc R 1 . H
H11C .4452(6) .027(3) .2378(3) .132 Uiso calc R 1 . H
C12 .3040(2) .2658(2) -.06177(15) .0293(5) Uani d . 1 . C
C13 .1789(2) .2201(3) -.19771(15) .0313(6) Uani d . 1 . C
C14 .1783(3) .1433(3) -.2637(2) .0443(7) Uani d . 1 . C
H14 .2320(19) .073(3) -.2594(2) .053 Uiso calc R 1 . H
C15 .0960(3) .1738(3) -.3363(2) .0538(9) Uani d . 1 . C
H15 .0965(3) .121(2) -.3818(17) .065 Uiso calc R 1 . H
C16 .0136(3) .2799(3) -.3435(2) .0497(8) Uani d . 1 . C
H16 -.044(2) .2990(8) -.3927(18) .060 Uiso calc R 1 . H
C17 .0162(3) .3573(3) -.2780(2) .0468(7) Uani d . 1 . C
H17 -.0381(19) .431(3) -.2828(2) .056 Uiso calc R 1 . H
C18 .0976(2) .3286(3) -.2048(2) .0392(6) Uani d . 1 . C
H18 .0977(2) .3828(18) -.1599(15) .047 Uiso calc R 1 . H

loop_
_atom_type_symbol
_atom_type_description
_atom_type_scat_dispersion_real
_atom_type_scat_dispersion_imag
_atom_type_scat_source
C C 0.0033 0.0016 'International Tables Vol C Tables 4.2.6.8 and 6.1.1.4'
H H 0.0000 0.0000 'International Tables Vol C Tables 4.2.6.8 and 6.1.1.4'
N N 0.0061 0.0033 'International Tables Vol C Tables 4.2.6.8 and 6.1.1.4'
O O 0.0106 0.0060 'International Tables Vol C Tables 4.2.6.8 and 6.1.1.4'
P P 0.1023 0.0942 'International Tables Vol C Tables 4.2.6.8 and 6.1.1.4'

loop_
_geom_angle_atom_site_label_1
_geom_angle_atom_site_label_2
_geom_angle_atom_site_label_3
_geom_angle
_geom_angle_publ_flag
O4 P1 O6 116.40(12) yes
O4 P1 O5 114.61(11) yes
O6 P1 O5 104.34(11) yes
O4 P1 C1 115.19(11) yes
O6 P1 C1 101.23(11) yes
O5 P1 C1 103.26(11) yes
C12 O1 C1 114.8(2) yes
C2 O3 C3 60.7(2) yes
C10 O5 P1 123.3(2) yes
C11 O6 P1 121.1(2) yes
C12 N1 C13 125.4(2) yes
O1 C1 C2 109.4(2) yes
O1 C1 P1 108.0(2) yes
C2 C1 P1 110.9(2) yes
O3 C2 C3 60.5(2) yes
O3 C2 C1 115.4(2) yes
C3 C2 C1 121.1(2) yes
O3 C3 C2 58.80(15) yes
O3 C3 C4 118.1(2) yes
C2 C3 C4 124.1(2) yes
C9 C4 C5 119.1(3) yes
C9 C4 C3 117.9(2) yes
C5 C4 C3 123.0(2) yes
C6 C5 C4 120.2(3) yes
C5 C6 C7 120.2(3) yes
C8 C7 C6 119.5(3) yes
C7 C8 C9 120.5(3) yes
C8 C9 C4 120.5(3) yes
O2 C12 N1 127.9(2) yes
O2 C12 O1 123.0(2) yes
N1 C12 O1 109.1(2) yes
C14 C13 C18 119.6(3) yes
C14 C13 N1 117.2(2) yes
C18 C13 N1 123.2(2) yes
C13 C14 C15 120.2(3) yes
C16 C15 C14 120.5(3) yes
C17 C16 C15 118.9(3) yes
C16 C17 C18 121.5(3) yes
C17 C18 C13 119.3(3) yes

loop_
_geom_bond_atom_site_label_1
_geom_bond_atom_site_label_2
_geom_bond_site_symmetry_2
_geom_bond_distance
_geom_bond_publ_flag
P1 O4 . 1.464(2) yes
P1 O6 . 1.553(2) yes
P1 O5 . 1.566(2) yes
P1 C1 . 1.806(2) yes
O1 C12 . 1.371(3) yes
O1 C1 . 1.437(3) yes
O2 C12 . 1.211(3) yes
O3 C2 . 1.430(3) yes
O3 C3 . 1.456(3) yes
O5 C10 . 1.427(4) yes
O6 C11 . 1.439(4) yes
N1 C12 . 1.340(3) yes
N1 C13 . 1.419(3) yes
C1 C2 . 1.508(4) yes
C2 C3 . 1.457(4) yes
C3 C4 . 1.483(4) yes
C4 C9 . 1.385(4) yes
C4 C5 . 1.388(4) yes
C5 C6 . 1.381(4) yes
C6 C7 . 1.387(4) yes
C7 C8 . 1.372(4) yes
C8 C9 . 1.375(4) yes
C13 C14 . 1.382(4) yes
C13 C18 . 1.385(4) yes
C14 C15 . 1.385(4) yes
C15 C16 . 1.377(4) yes
C16 C17 . 1.373(4) yes
C17 C18 . 1.384(4) yes

loop_
_geom_torsion_atom_site_label_1
_geom_torsion_atom_site_label_2
_geom_torsion_atom_site_label_3
_geom_torsion_atom_site_label_4
_geom_torsion
O4 P1 O5 C10 18.5(3)
O6 P1 O5 C10 146.9(3)
C1 P1 O5 C10 -107.6(3)
O4 P1 O6 C11 50.3(3)
O5 P1 O6 C11 -77.1(3)
C1 P1 O6 C11 175.9(3)
C12 O1 C1 C2 -86.6(2)
C12 O1 C1 P1 152.6(2)
O4 P1 C1 O1 57.3(2)
O6 P1 C1 O1 -69.1(2)
O5 P1 C1 O1 -177.0(2)
O4 P1 C1 C2 -62.6(2)
O6 P1 C1 C2 171.0(2)
O5 P1 C1 C2 63.2(2)
C3 O3 C2 C3 0.0
C3 O3 C2 C1 -112.9(2)
O1 C1 C2 O3 43.5(3)
P1 C1 C2 O3 162.5(2)
O1 C1 C2 C3 -26.0(3)
P1 C1 C2 C3 93.0(2)
C2 O3 C3 C2 0.0
C2 O3 C3 C4 -114.8(3)
O3 C2 C3 O3 0.0
C1 C2 C3 O3 103.6(3)
O3 C2 C3 C4 104.7(3)
C1 C2 C3 C4 -151.7(2)
O3 C3 C4 C9 -151.1(2)
C2 C3 C4 C9 139.2(3)
O3 C3 C4 C5 29.6(4)
C2 C3 C4 C5 -40.0(4)
C9 C4 C5 C6 0.2(4)
C3 C4 C5 C6 179.4(3)
C4 C5 C6 C7 0.0(4)
C5 C6 C7 C8 -0.2(5)
C6 C7 C8 C9 0.2(5)
C7 C8 C9 C4 0.0(5)
C5 C4 C9 C8 -0.2(4)
C3 C4 C9 C8 -179.5(3)
C13 N1 C12 O2 6.5(4)
C13 N1 C12 O1 -175.5(2)
C1 O1 C12 O2 -28.4(3)
C1 O1 C12 N1 153.4(2)
C12 N1 C13 C14 157.8(3)
C12 N1 C13 C18 -22.7(4)
C18 C13 C14 C15 -0.6(4)
N1 C13 C14 C15 178.9(3)
C13 C14 C15 C16 -0.5(5)
C14 C15 C16 C17 1.7(5)
C15 C16 C17 C18 -1.7(5)
C16 C17 C18 C13 0.6(4)
C14 C13 C18 C17 0.6(4)
N1 C13 C18 C17 -178.9(2)
